data_7232579
loop_
_publ_author_name
'Nemec, Vinko'
'Fotovi\'c, Luka'
'Vitasovi\'c, Toni'
'Cin\<ci\'c, Dominik'

_publ_section_title
;
 Halogen bonding of the aldehyde oxygen atom in cocrystals of aromatic
 aldehydes and 1,4-diiodotetrafluorobenzene
;
_journal_issue 21
_journal_name_full CrystEngComm
_journal_page_first 3251
_journal_paper_doi 10.1039/C9CE00340A
_journal_volume 21
_journal_year 2019
_chemical_formula_moiety 'C6 F4 I2, C8 H8 O3'
_chemical_formula_sum 'C14 H8 F4 I2 O3'
_chemical_formula_weight 554.00
_space_group_crystal_system monoclinic
_space_group_IT_number 14
_space_group_name_Hall '-P 2ybc'
_space_group_name_H-M_alt 'P 1 21/c 1'
_symmetry_space_group_name_Hall '-P 2ybc'
_symmetry_space_group_name_H-M 'P 1 21/c 1'
_atom_sites_solution_hydrogens geom
_audit_creation_method SHELXL-2014/7
_audit_update_record
;
2019-03-08 deposited with the CCDC.    2019-04-08 downloaded from the CCDC.
;
_cell_angle_alpha 90
_cell_angle_beta 98.956(7)
_cell_angle_gamma 90
_cell_formula_units_Z 4
_cell_length_a 7.6135(5)
_cell_length_b 28.680(2)
_cell_length_c 7.4414(7)
_cell_measurement_reflns_used 3820
_cell_measurement_temperature 295
_cell_measurement_theta_max 36.9738
_cell_measurement_theta_min 3.9758
_cell_volume 1605.1(2)
_computing_structure_refinement 'SHELXL-2014/7 (Sheldrick, 2014)'
_diffrn_ambient_temperature 295
_diffrn_detector_area_resol_mean 16.3426
_diffrn_measured_fraction_theta_full 0.994
_diffrn_measured_fraction_theta_max 0.995
_diffrn_measurement_device_type 'Xcalibur, Sapphire3'
_diffrn_radiation_type MoK\a
_diffrn_radiation_wavelength 0.71073
_diffrn_reflns_av_R_equivalents 0.0451
_diffrn_reflns_av_unetI/netI 0.0550
_diffrn_reflns_Laue_measured_fraction_full 0.994
_diffrn_reflns_Laue_measured_fraction_max 0.995
_diffrn_reflns_limit_h_max 9
_diffrn_reflns_limit_h_min -8
_diffrn_reflns_limit_k_max 35
_diffrn_reflns_limit_k_min -36
_diffrn_reflns_limit_l_max 9
_diffrn_reflns_limit_l_min -9
_diffrn_reflns_number 10189
_diffrn_reflns_point_group_measured_fraction_full 0.994
_diffrn_reflns_point_group_measured_fraction_max 0.995
_diffrn_reflns_theta_full 25.242
_diffrn_reflns_theta_max 26.994
_diffrn_reflns_theta_min 4.404
_diffrn_source 'Enhance (Mo) X-ray Source'
_exptl_absorpt_coefficient_mu 3.970
_exptl_absorpt_correction_T_max 1.00000
_exptl_absorpt_correction_T_min 0.58721
_exptl_absorpt_correction_type multi-scan
_exptl_absorpt_process_details
;
CrysAlis RED, Oxford Diffraction Ltd.,
Version 1.171.32.29 (release 10-06-2008 CrysAlis171 .NET)
(compiled Jun 10 2008,16:49:55)
Empirical absorption correction using spherical harmonics,
 implemented in SCALE3 ABSPACK scaling algorithm.
;
_exptl_crystal_colour colorless
_exptl_crystal_density_diffrn 2.293
_exptl_crystal_description block
_exptl_crystal_F_000 1032
_exptl_crystal_size_max 0.52
_exptl_crystal_size_mid 0.26
_exptl_crystal_size_min 0.23
_refine_diff_density_max 0.536
_refine_diff_density_min -1.050
_refine_diff_density_rms 0.145
_refine_ls_extinction_method none
_refine_ls_goodness_of_fit_ref 1.196
_refine_ls_hydrogen_treatment constr
_refine_ls_matrix_type full
_refine_ls_number_parameters 209
_refine_ls_number_reflns 3498
_refine_ls_number_restraints 0
_refine_ls_restrained_S_all 1.196
_refine_ls_R_factor_all 0.0811
_refine_ls_R_factor_gt 0.0558
_refine_ls_shift/su_max 0.000
_refine_ls_shift/su_mean 0.000
_refine_ls_structure_factor_coef Fsqd
_refine_ls_weighting_details 'w=1/[\s^2^(Fo^2^)+(0.0401P)^2^] where P=(Fo^2^+2Fc^2^)/3'
_refine_ls_weighting_scheme calc
_refine_ls_wR_factor_gt 0.1105
_refine_ls_wR_factor_ref 0.1215
_reflns_Friedel_coverage 0.000
_reflns_number_gt 2647
_reflns_number_total 3498
_reflns_threshold_expression 'I > 2\s(I)'
_cod_data_source_file c9ce00340a2.cif
_cod_data_source_block van_14tfib
_cod_depositor_comments 'Adding full bibliography for 7232576--7232580.cif.'
_cod_database_code 7232579
_shelx_shelxl_version_number 2014/7
_shelx_space_group_comment
;
The symmetry employed for this shelxl refinement is uniquely defined
by the following loop, which should always be used as a source of
symmetry information in preference to the above space-group names.
They are only intended as comments.
;

loop_
_space_group_symop_operation_xyz
'x, y, z'
'-x, y+1/2, -z+1/2'
'-x, -y, -z'
'x, -y-1/2, z-1/2'

loop_
_atom_site_label
_atom_site_type_symbol
_atom_site_fract_x
_atom_site_fract_y
_atom_site_fract_z
_atom_site_U_iso_or_equiv
_atom_site_adp_type
_atom_site_occupancy
_atom_site_site_symmetry_order
_atom_site_calc_flag
_atom_site_refinement_flags_posn
_atom_site_refinement_flags_adp
I1 I 0.85271(7) 0.38754(2) 0.88291(8) 0.05808(19) Uani 1 1 d . .
I2 I 0.52342(8) 0.41855(2) 0.34902(8) 0.06063(19) Uani 1 1 d . .
F3 F 0.3384(6) 0.41654(14) -0.0648(7) 0.0641(12) Uani 1 1 d . .
F4 F 0.6846(6) 0.52146(15) 0.3281(6) 0.0668(13) Uani 1 1 d . .
O3 O 0.4436(6) 0.17251(17) 0.0811(7) 0.0564(14) Uani 1 1 d . .
H3 H 0.5176 0.1935 0.0964 0.085 Uiso 1 1 calc R U
F2 F 0.8859(7) 0.47854(17) 0.6491(6) 0.0771(15) Uani 1 1 d . .
F1 F 0.9999(7) 0.43539(16) 1.2647(6) 0.0743(15) Uani 1 1 d . .
O2 O 0.4093(6) 0.26452(16) 0.0346(7) 0.0536(13) Uani 1 1 d . .
O1 O -0.2618(7) 0.28531(19) -0.2247(8) 0.0610(15) Uani 1 1 d . .
C2 C 0.0945(9) 0.2567(2) -0.0762(9) 0.0410(15) Uani 1 1 d . .
H2 H 0.0800 0.2886 -0.0954 0.049 Uiso 1 1 calc R U
C3 C 0.2578(9) 0.2393(2) -0.0095(9) 0.0383(15) Uani 1 1 d . .
C9 C 0.9377(8) 0.4550(2) 0.9539(10) 0.0390(15) Uani 1 1 d . .
C11 C 0.9426(10) 0.4884(3) 0.8240(9) 0.0463(17) Uani 1 1 d . .
C12 C 0.5105(9) 0.4674(2) 0.1410(9) 0.0415(15) Uani 1 1 d . .
C14 C 0.5899(9) 0.5104(3) 0.1666(10) 0.0472(17) Uani 1 1 d . .
C4 C 0.2812(8) 0.1908(2) 0.0169(9) 0.0411(15) Uani 1 1 d . .
C10 C 0.9998(9) 0.4668(3) 1.1297(10) 0.0470(17) Uani 1 1 d . .
C1 C -0.0530(9) 0.2267(2) -0.1163(9) 0.0426(16) Uani 1 1 d . .
C7 C -0.2265(10) 0.2451(3) -0.1881(11) 0.056(2) Uani 1 1 d . .
H7 H -0.3198 0.2239 -0.2080 0.067 Uiso 1 1 calc R U
C8 C 0.3914(10) 0.3144(2) 0.0269(11) 0.055(2) Uani 1 1 d . .
H8A H 0.3397 0.3236 -0.0938 0.083 Uiso 1 1 calc R U
H8B H 0.5065 0.3285 0.0577 0.083 Uiso 1 1 calc R U
H8C H 0.3161 0.3243 0.1117 0.083 Uiso 1 1 calc R U
C5 C 0.1389(10) 0.1613(3) -0.0194(10) 0.0515(19) Uani 1 1 d . .
H5 H 0.1538 0.1295 0.0003 0.062 Uiso 1 1 calc R U
C13 C 0.4199(8) 0.4573(2) -0.0296(10) 0.0429(16) Uani 1 1 d . .
C6 C -0.0278(10) 0.1793(3) -0.0859(11) 0.0540(19) Uani 1 1 d . .
H6 H -0.1244 0.1591 -0.1106 0.065 Uiso 1 1 calc R U

loop_
_atom_site_aniso_label
_atom_site_aniso_U_11
_atom_site_aniso_U_22
_atom_site_aniso_U_33
_atom_site_aniso_U_23
_atom_site_aniso_U_13
_atom_site_aniso_U_12
I1 0.0521(3) 0.0389(3) 0.0825(4) -0.0103(3) 0.0079(3) -0.0065(2)
I2 0.0661(4) 0.0505(3) 0.0662(4) 0.0063(3) 0.0134(3) 0.0056(3)
F3 0.061(3) 0.036(2) 0.092(3) -0.011(2) 0.002(2) -0.013(2)
F4 0.073(3) 0.054(3) 0.068(3) -0.012(2) -0.008(2) 0.000(2)
O3 0.044(3) 0.039(3) 0.080(4) -0.007(3) -0.011(3) 0.006(2)
F2 0.100(4) 0.075(3) 0.050(3) -0.005(2) -0.008(3) -0.022(3)
F1 0.102(4) 0.054(3) 0.062(3) 0.019(2) -0.005(3) -0.017(3)
O2 0.038(3) 0.032(3) 0.086(4) 0.006(2) -0.006(2) -0.008(2)
O1 0.038(3) 0.054(3) 0.087(4) 0.008(3) -0.006(3) 0.003(3)
C2 0.042(4) 0.032(4) 0.048(4) 0.004(3) 0.003(3) -0.003(3)
C3 0.039(3) 0.034(4) 0.042(4) 0.002(3) 0.006(3) 0.000(3)
C9 0.030(3) 0.029(3) 0.057(4) -0.003(3) 0.003(3) 0.000(3)
C11 0.050(4) 0.049(4) 0.039(4) -0.008(3) 0.003(3) -0.001(4)
C12 0.035(3) 0.039(4) 0.051(4) 0.005(3) 0.007(3) 0.006(3)
C14 0.041(4) 0.042(4) 0.056(4) -0.013(3) 0.000(3) 0.008(3)
C4 0.035(3) 0.036(4) 0.051(4) -0.006(3) 0.004(3) 0.004(3)
C10 0.042(4) 0.044(4) 0.055(4) 0.009(3) 0.005(3) 0.003(3)
C1 0.037(3) 0.039(4) 0.049(4) 0.000(3) -0.001(3) -0.001(3)
C7 0.039(4) 0.066(6) 0.060(5) -0.004(4) 0.000(3) -0.004(4)
C8 0.056(4) 0.037(4) 0.067(5) -0.002(3) -0.006(4) -0.012(4)
C5 0.050(4) 0.039(4) 0.063(5) 0.000(3) -0.001(3) -0.003(4)
C13 0.029(3) 0.034(4) 0.067(5) 0.000(3) 0.010(3) 0.003(3)
C6 0.045(4) 0.041(4) 0.074(5) -0.007(4) 0.001(4) -0.013(4)

loop_
_atom_type_symbol
_atom_type_description
_atom_type_scat_dispersion_real
_atom_type_scat_dispersion_imag
_atom_type_scat_source
C C 0.0033 0.0016 'International Tables Vol C Tables 4.2.6.8 and 6.1.1.4'
H H 0.0000 0.0000 'International Tables Vol C Tables 4.2.6.8 and 6.1.1.4'
O O 0.0106 0.0060 'International Tables Vol C Tables 4.2.6.8 and 6.1.1.4'
F F 0.0171 0.0103 'International Tables Vol C Tables 4.2.6.8 and 6.1.1.4'
I I -0.4742 1.8119 'International Tables Vol C Tables 4.2.6.8 and 6.1.1.4'

loop_
_geom_angle_atom_site_label_1
_geom_angle_atom_site_label_2
_geom_angle_atom_site_label_3
_geom_angle
_geom_angle_site_symmetry_1
_geom_angle_site_symmetry_3
C4 O3 H3 109.5 . .
C3 O2 C8 116.6(5) . .
C3 C2 C1 120.4(6) . .
C3 C2 H2 119.8 . .
C1 C2 H2 119.8 . .
O2 C3 C2 126.0(6) . .
O2 C3 C4 114.0(6) . .
C2 C3 C4 120.0(6) . .
C11 C9 C10 117.5(6) . .
C11 C9 I1 120.9(5) . .
C10 C9 I1 121.5(5) . .
F2 C11 C9 120.0(7) . .
F2 C11 C10 118.8(7) . 3_767
C9 C11 C10 121.2(6) . 3_767
C13 C12 C14 117.5(6) . .
C13 C12 I2 120.3(5) . .
C14 C12 I2 122.2(5) . .
F4 C14 C13 117.8(7) . 3_665
F4 C14 C12 120.0(7) . .
C13 C14 C12 122.1(7) 3_665 .
O3 C4 C5 118.7(6) . .
O3 C4 C3 121.1(6) . .
C5 C4 C3 120.2(6) . .
F1 C10 C9 120.6(7) . .
F1 C10 C11 118.1(7) . 3_767
C9 C10 C11 121.3(6) . 3_767
C6 C1 C2 118.6(6) . .
C6 C1 C7 120.9(7) . .
C2 C1 C7 120.5(7) . .
O1 C7 C1 126.3(7) . .
O1 C7 H7 116.8 . .
C1 C7 H7 116.8 . .
O2 C8 H8A 109.5 . .
O2 C8 H8B 109.5 . .
H8A C8 H8B 109.5 . .
O2 C8 H8C 109.5 . .
H8A C8 H8C 109.5 . .
H8B C8 H8C 109.5 . .
C4 C5 C6 119.6(7) . .
C4 C5 H5 120.2 . .
C6 C5 H5 120.2 . .
F3 C13 C14 118.5(7) . 3_665
F3 C13 C12 121.1(6) . .
C14 C13 C12 120.3(7) 3_665 .
C1 C6 C5 121.1(7) . .
C1 C6 H6 119.4 . .
C5 C6 H6 119.4 . .

loop_
_geom_bond_atom_site_label_1
_geom_bond_atom_site_label_2
_geom_bond_distance
_geom_bond_site_symmetry_2
I1 C9 2.081(6) .
I2 C12 2.078(7) .
F3 C13 1.331(7) .
F4 C14 1.340(8) .
O3 C4 1.360(7) .
O3 H3 0.8200 .
F2 C11 1.336(7) .
F1 C10 1.349(8) .
O2 C3 1.357(8) .
O2 C8 1.436(8) .
O1 C7 1.205(9) .
C2 C3 1.359(9) .
C2 C1 1.409(9) .
C2 H2 0.9300 .
C3 C4 1.414(9) .
C9 C11 1.367(10) .
C9 C10 1.363(9) .
C11 C10 1.384(10) 3_767
C12 C13 1.378(9) .
C12 C14 1.374(10) .
C14 C13 1.370(10) 3_665
C4 C5 1.367(9) .
C10 C11 1.384(10) 3_767
C1 C6 1.388(10) .
C1 C7 1.446(10) .
C7 H7 0.9300 .
C8 H8A 0.9600 .
C8 H8B 0.9600 .
C8 H8C 0.9600 .
C5 C6 1.388(10) .
C5 H5 0.9300 .
C13 C14 1.370(10) 3_665
C6 H6 0.9300 .
